data_4317246
loop_
_publ_author_name
'Brandon Kilduff'
'Dmitry Pogozhev'
'St\'ephane A. Baudron'
'Mir Wais Hosseini'

_publ_contact_author
; Prof Mir Wais Hosseini
  Laboratoire de Chimie de Coordination Organique, 
  UMR CNRS 7140, Universit\'e de Strasbourg,
  CS 90032
  F-67081 Strasbourg Cedex, France 
;
_publ_contact_author_email hosseini@unistra.fr
_publ_contact_author_fax '33 3 68 85 13 23'
_publ_contact_author_phone '33 3 68 85 13 25'
_publ_section_title
;
 Heterometallic Architectures Based on the Combination of Heteroleptic
 Copper and Cobalt Complexes with Silver Salts
;
_journal_name_full 'Inorganic Chemistry'
_journal_page_first 11231
_journal_page_last 11239
_journal_paper_doi 10.1021/ic1019235
_journal_volume 49
_journal_year 2010
_chemical_formula_moiety 'C35 H26 Ag Co F3 N7 O5 S, C2 H3 N '
_chemical_formula_sum 'C37 H29 Ag Co F3 N8 O5 S'
_chemical_formula_weight 921.54
_chemical_name_systematic
;
 ?
;
_space_group_IT_number 14
_symmetry_cell_setting monoclinic
_symmetry_space_group_name_Hall '-P 2yn'
_symmetry_space_group_name_H-M 'P 1 21/n 1'
_atom_sites_solution_hydrogens geom
_atom_sites_solution_primary direct
_atom_sites_solution_secondary difmap
_audit_creation_method SHELXL-97
_cell_angle_alpha 90.00
_cell_angle_beta 109.0160(10)
_cell_angle_gamma 90.00
_cell_formula_units_Z 4
_cell_length_a 11.4601(2)
_cell_length_b 25.0292(6)
_cell_length_c 13.8946(3)
_cell_measurement_reflns_used 8471
_cell_measurement_temperature 173(2)
_cell_measurement_theta_max 27.35
_cell_measurement_theta_min 2.49
_cell_volume 3767.99(14)
_computing_cell_refinement 'Bruker SAINT'
_computing_data_collection 'Bruker APEX2'
_computing_data_reduction 'Bruker SAINT'
_computing_molecular_graphics 'Bruker SHELXTL'
_computing_publication_material 'Bruker SHELXTL'
_computing_structure_refinement 'SHELXL-97 (Sheldrick, 2008)'
_computing_structure_solution 'SHELXS-97 (Sheldrick, 2008)'
_diffrn_ambient_temperature 173(2)
_diffrn_measured_fraction_theta_full 0.991
_diffrn_measured_fraction_theta_max 0.991
_diffrn_measurement_device_type 'Bruker APEX-II CCD'
_diffrn_measurement_method '\f and \w scans'
_diffrn_radiation_monochromator graphite
_diffrn_radiation_source 'fine-focus sealed tube'
_diffrn_radiation_type MoK\a
_diffrn_radiation_wavelength 0.71073
_diffrn_reflns_av_R_equivalents 0.0352
_diffrn_reflns_av_sigmaI/netI 0.0462
_diffrn_reflns_limit_h_max 14
_diffrn_reflns_limit_h_min -10
_diffrn_reflns_limit_k_max 31
_diffrn_reflns_limit_k_min -32
_diffrn_reflns_limit_l_max 18
_diffrn_reflns_limit_l_min -17
_diffrn_reflns_number 27714
_diffrn_reflns_theta_full 27.53
_diffrn_reflns_theta_max 27.53
_diffrn_reflns_theta_min 1.63
_exptl_absorpt_coefficient_mu 1.085
_exptl_absorpt_correction_T_max 0.9478
_exptl_absorpt_correction_T_min 0.8808
_exptl_absorpt_correction_type multi-scan
_exptl_absorpt_process_details sadabs
_exptl_crystal_colour red
_exptl_crystal_density_diffrn 1.624
_exptl_crystal_density_meas ?
_exptl_crystal_density_method 'not measured'
_exptl_crystal_description platelet
_exptl_crystal_F_000 1856
_exptl_crystal_size_max 0.12
_exptl_crystal_size_mid 0.07
_exptl_crystal_size_min 0.05
_refine_diff_density_max 2.220
_refine_diff_density_min -1.056
_refine_diff_density_rms 0.130
_refine_ls_extinction_method none
_refine_ls_goodness_of_fit_ref 1.111
_refine_ls_hydrogen_treatment constr
_refine_ls_matrix_type full
_refine_ls_number_parameters 508
_refine_ls_number_reflns 8608
_refine_ls_number_restraints 0
_refine_ls_restrained_S_all 1.111
_refine_ls_R_factor_all 0.0736
_refine_ls_R_factor_gt 0.0579
_refine_ls_shift/su_max 0.001
_refine_ls_shift/su_mean 0.000
_refine_ls_structure_factor_coef Fsqd
_refine_ls_weighting_details 'calc w=1/[\s^2^(Fo^2^)+(0.0720P)^2^+7.6807P] where P=(Fo^2^+2Fc^2^)/3'
_refine_ls_weighting_scheme calc
_refine_ls_wR_factor_gt 0.1453
_refine_ls_wR_factor_ref 0.1630
_reflns_number_gt 7093
_reflns_number_total 8608
_reflns_threshold_expression >2sigma(I)
_cod_data_source_file ic1019235_si_001_09.cif
_cod_data_source_block compound10
_cod_depositor_comments
;
The following automatic conversions were performed:

'_symmetry_cell_setting' value 'Monoclinic' changed to 'monoclinic'
according to the built-in table from CIF Core dictionary named
'cif_core.dic' version 2.4.1 from 2010-06-29.

Automatic conversion script
Id: cif_fix_values 1646 2011-03-28 12:23:43Z adriana 

The following automatic conversions were performed:

'_exptl_crystal_density_meas' value 'not measured' was changed to '?'
- the value is perceived as not measured.

Automatic conversion script
Id: cif_fix_values 3008 2015-01-20 13:52:24Z robertas 
;
_cod_original_sg_symbol_Hall '-P 2yn '
_cod_original_sg_symbol_H-M 'P 1 21/n 1 '
_cod_database_code 4317246

loop_
_symmetry_equiv_pos_as_xyz
'x, y, z'
'-x+1/2, y+1/2, -z+1/2'
'-x, -y, -z'
'x-1/2, -y-1/2, z-1/2'

loop_
_atom_site_label
_atom_site_type_symbol
_atom_site_fract_x
_atom_site_fract_y
_atom_site_fract_z
_atom_site_U_iso_or_equiv
_atom_site_adp_type
_atom_site_occupancy
_atom_site_symmetry_multiplicity
_atom_site_calc_flag
_atom_site_refinement_flags
_atom_site_disorder_assembly
_atom_site_disorder_group
C1 C 0.5321(4) 0.10350(18) 0.3285(3) 0.0330(10) Uani 1 1 d . . .
H1 H 0.4738 0.1255 0.3419 0.040 Uiso 1 1 calc R . .
C2 C 0.5035(4) 0.0597(2) 0.2613(4) 0.0375(11) Uani 1 1 d . . .
H2 H 0.4251 0.0478 0.2235 0.045 Uiso 1 1 calc R . .
C3 C 0.6127(4) 0.03821(19) 0.2626(4) 0.0361(10) Uani 1 1 d . . .
H3 H 0.6231 0.0088 0.2253 0.043 Uiso 1 1 calc R . .
C4 C 0.7084(4) 0.06883(17) 0.3313(3) 0.0280(9) Uani 1 1 d . . .
C5 C 0.8356(4) 0.06349(17) 0.3538(3) 0.0269(9) Uani 1 1 d . . .
C6 C 0.9246(4) 0.09696(17) 0.4195(3) 0.0262(8) Uani 1 1 d . . .
C7 C 1.0543(4) 0.09488(19) 0.4426(3) 0.0328(10) Uani 1 1 d . . .
H7 H 1.0984 0.0698 0.4189 0.039 Uiso 1 1 calc R . .
C8 C 1.1024(4) 0.1367(2) 0.5063(4) 0.0364(11) Uani 1 1 d . . .
H8 H 1.1854 0.1457 0.5341 0.044 Uiso 1 1 calc R . .
C9 C 1.0031(4) 0.16350(19) 0.5217(3) 0.0326(10) Uani 1 1 d . . .
H9 H 1.0104 0.1939 0.5618 0.039 Uiso 1 1 calc R . .
C10 C 0.8820(4) 0.02068(17) 0.3018(3) 0.0273(9) Uani 1 1 d . . .
C11 C 0.8686(4) -0.03331(18) 0.3189(4) 0.0350(10) Uani 1 1 d . . .
H11 H 0.8240 -0.0443 0.3605 0.042 Uiso 1 1 calc R . .
C12 C 0.9224(4) -0.07047(19) 0.2731(4) 0.0356(10) Uani 1 1 d . . .
H12 H 0.9159 -0.1068 0.2847 0.043 Uiso 1 1 calc R . .
C13 C 0.9856(4) -0.05323(18) 0.2101(3) 0.0326(10) Uani 1 1 d . . .
H13 H 1.0228 -0.0785 0.1805 0.039 Uiso 1 1 calc R . .
C14 C 0.9446(4) 0.03474(17) 0.2356(3) 0.0299(9) Uani 1 1 d . . .
H14 H 0.9517 0.0708 0.2220 0.036 Uiso 1 1 calc R . .
C15 C 0.8569(4) 0.20258(19) 0.6765(3) 0.0327(10) Uani 1 1 d . . .
H15 H 0.8622 0.1687 0.7051 0.039 Uiso 1 1 calc R . .
C16 C 0.8994(4) 0.24914(19) 0.7324(3) 0.0366(10) Uani 1 1 d . . .
H16 H 0.9379 0.2517 0.8024 0.044 Uiso 1 1 calc R . .
C17 C 0.8732(4) 0.29015(19) 0.6638(3) 0.0350(10) Uani 1 1 d . . .
H17 H 0.8896 0.3262 0.6786 0.042 Uiso 1 1 calc R . .
C18 C 0.8161(4) 0.26775(17) 0.5657(3) 0.0290(9) Uani 1 1 d . . .
C19 C 0.7841(4) 0.29326(17) 0.4713(3) 0.0275(9) Uani 1 1 d . . .
C20 C 0.7510(4) 0.26756(17) 0.3779(3) 0.0274(9) Uani 1 1 d . . .
C21 C 0.7376(4) 0.28985(19) 0.2800(3) 0.0353(10) Uani 1 1 d . . .
H21 H 0.7417 0.3259 0.2649 0.042 Uiso 1 1 calc R . .
C22 C 0.7174(5) 0.2482(2) 0.2130(4) 0.0378(11) Uani 1 1 d . . .
H22 H 0.7070 0.2504 0.1439 0.045 Uiso 1 1 calc R . .
C23 C 0.7154(4) 0.20143(19) 0.2682(3) 0.0323(10) Uani 1 1 d . . .
H23 H 0.7023 0.1673 0.2403 0.039 Uiso 1 1 calc R . .
C24 C 0.7913(4) 0.35262(17) 0.4740(3) 0.0299(9) Uani 1 1 d . . .
C25 C 0.8709(4) 0.3813(2) 0.4376(4) 0.0371(10) Uani 1 1 d . . .
H25 H 0.9225 0.3639 0.4081 0.044 Uiso 1 1 calc R . .
C26 C 0.8728(5) 0.4364(2) 0.4458(4) 0.0408(11) Uani 1 1 d . . .
H26 H 0.9258 0.4565 0.4218 0.049 Uiso 1 1 calc R . .
C27 C 0.7962(4) 0.46103(19) 0.4891(4) 0.0360(10) Uani 1 1 d . . .
H27 H 0.7994 0.4981 0.4950 0.043 Uiso 1 1 calc R . .
C28 C 0.7153(4) 0.38105(17) 0.5159(3) 0.0297(9) Uani 1 1 d . . .
H28 H 0.6607 0.3620 0.5399 0.036 Uiso 1 1 calc R . .
C29 C 0.4102(4) 0.2098(2) 0.5185(4) 0.0424(12) Uani 1 1 d . . .
H29A H 0.4228 0.2454 0.4983 0.064 Uiso 1 1 calc R . .
H29B H 0.3968 0.2109 0.5832 0.064 Uiso 1 1 calc R . .
H29C H 0.3395 0.1944 0.4686 0.064 Uiso 1 1 calc R . .
C30 C 0.5218(4) 0.17657(18) 0.5272(3) 0.0296(9) Uani 1 1 d . . .
C31 C 0.5519(4) 0.13214(18) 0.5930(3) 0.0318(9) Uani 1 1 d . . .
C32 C 0.6574(4) 0.09933(18) 0.6084(3) 0.0311(9) Uani 1 1 d . . .
C33 C 0.6759(5) 0.0507(2) 0.6750(5) 0.0506(14) Uani 1 1 d . . .
H33A H 0.7360 0.0278 0.6618 0.076 Uiso 1 1 calc R . .
H33B H 0.5991 0.0319 0.6607 0.076 Uiso 1 1 calc R . .
H33C H 0.7044 0.0614 0.7452 0.076 Uiso 1 1 calc R . .
C34 C 0.4678(5) 0.1187(2) 0.6468(4) 0.0420(12) Uani 1 1 d . . .
N1 N 0.6542(3) 0.10932(14) 0.3704(3) 0.0262(7) Uani 1 1 d . . .
N2 N 0.8962(3) 0.13980(14) 0.4715(3) 0.0258(7) Uani 1 1 d . . .
N3 N 0.9958(3) -0.00154(15) 0.1898(3) 0.0291(8) Uani 1 1 d . . .
N4 N 0.8078(3) 0.21269(14) 0.5770(3) 0.0272(7) Uani 1 1 d . . .
N5 N 0.7349(3) 0.21245(14) 0.3661(3) 0.0272(7) Uani 1 1 d . . .
N6 N 0.7168(3) 0.43438(14) 0.5235(3) 0.0301(8) Uani 1 1 d . . .
N7 N 0.4008(4) 0.1073(2) 0.6894(4) 0.0551(12) Uani 1 1 d . . .
O1 O 0.5818(3) 0.19075(12) 0.4694(2) 0.0291(6) Uani 1 1 d . . .
O2 O 0.7400(3) 0.10836(12) 0.5686(2) 0.0294(6) Uani 1 1 d . . .
Co1 Co 0.73631(5) 0.16223(2) 0.47026(4) 0.02397(15) Uani 1 1 d . . .
Ag1 Ag 1.09928(3) 0.028225(14) 0.09657(3) 0.03684(13) Uani 1 1 d . . .
C35 C 1.2878(6) -0.1422(4) 0.0253(6) 0.077(2) Uani 1 1 d . . .
O3 O 1.1402(5) -0.06827(16) 0.0331(4) 0.0770(15) Uani 1 1 d . . .
O4 O 1.1225(5) -0.1524(2) 0.1078(4) 0.0782(15) Uani 1 1 d . . .
O5 O 1.0608(4) -0.1429(2) -0.0734(3) 0.0768(14) Uani 1 1 d . . .
F1 F 1.3048(5) -0.1941(2) 0.0217(4) 0.1144(19) Uani 1 1 d . . .
F2 F 1.3122(5) -0.1178(3) -0.0540(4) 0.119(2) Uani 1 1 d . . .
F3 F 1.3701(4) -0.1235(4) 0.1103(5) 0.171(4) Uani 1 1 d . . .
S3 S 1.13584(12) -0.12416(5) 0.02285(11) 0.0437(3) Uani 1 1 d . . .
C36 C 0.1636(6) 0.1539(3) 0.2675(5) 0.0586(16) Uani 1 1 d . . .
C37 C 0.0989(8) 0.2043(3) 0.2666(6) 0.081(2) Uani 1 1 d . . .
H37A H 0.0631 0.2041 0.3202 0.122 Uiso 1 1 calc R . .
H37B H 0.0349 0.2085 0.2022 0.122 Uiso 1 1 calc R . .
H37C H 0.1561 0.2335 0.2769 0.122 Uiso 1 1 calc R . .
N8 N 0.2146(6) 0.1146(3) 0.2696(5) 0.0730(16) Uani 1 1 d . . .

loop_
_atom_site_aniso_label
_atom_site_aniso_U_11
_atom_site_aniso_U_22
_atom_site_aniso_U_33
_atom_site_aniso_U_23
_atom_site_aniso_U_13
_atom_site_aniso_U_12
C1 0.028(2) 0.033(2) 0.036(2) 0.0033(19) 0.0078(18) 0.0012(18)
C2 0.030(2) 0.041(3) 0.038(3) -0.001(2) 0.0049(19) -0.004(2)
C3 0.038(2) 0.031(2) 0.037(3) -0.008(2) 0.0096(19) -0.005(2)
C4 0.030(2) 0.027(2) 0.028(2) 0.0001(17) 0.0110(17) -0.0002(17)
C5 0.033(2) 0.027(2) 0.025(2) 0.0016(17) 0.0162(17) -0.0013(17)
C6 0.0251(19) 0.030(2) 0.027(2) 0.0006(17) 0.0127(16) 0.0024(16)
C7 0.030(2) 0.037(2) 0.034(2) 0.0001(19) 0.0153(18) 0.0031(19)
C8 0.026(2) 0.049(3) 0.036(2) -0.002(2) 0.0118(18) -0.004(2)
C9 0.027(2) 0.040(3) 0.031(2) -0.0053(19) 0.0090(17) -0.0056(18)
C10 0.0259(19) 0.028(2) 0.028(2) 0.0011(17) 0.0084(16) 0.0026(16)
C11 0.039(2) 0.034(2) 0.038(3) 0.006(2) 0.019(2) 0.001(2)
C12 0.041(2) 0.027(2) 0.042(3) 0.006(2) 0.018(2) 0.0030(19)
C13 0.036(2) 0.028(2) 0.035(2) 0.0016(19) 0.0134(19) 0.0064(18)
C14 0.037(2) 0.023(2) 0.032(2) 0.0015(17) 0.0144(18) 0.0003(17)
C15 0.037(2) 0.037(2) 0.026(2) 0.0054(18) 0.0123(18) 0.0034(19)
C16 0.043(3) 0.041(3) 0.024(2) -0.0017(19) 0.0089(19) 0.000(2)
C17 0.042(2) 0.036(2) 0.027(2) -0.0057(19) 0.0109(19) 0.002(2)
C18 0.030(2) 0.029(2) 0.031(2) -0.0004(18) 0.0150(17) 0.0006(17)
C19 0.029(2) 0.026(2) 0.032(2) 0.0022(17) 0.0164(17) 0.0009(17)
C20 0.030(2) 0.025(2) 0.032(2) 0.0048(17) 0.0174(17) 0.0031(17)
C21 0.042(2) 0.034(2) 0.033(2) 0.0086(19) 0.0157(19) 0.004(2)
C22 0.049(3) 0.043(3) 0.026(2) 0.009(2) 0.0175(19) 0.006(2)
C23 0.040(2) 0.033(2) 0.026(2) -0.0006(18) 0.0134(18) -0.0009(19)
C24 0.036(2) 0.022(2) 0.034(2) 0.0008(18) 0.0160(18) 0.0007(17)
C25 0.036(2) 0.038(3) 0.044(3) 0.003(2) 0.022(2) 0.003(2)
C26 0.043(3) 0.033(2) 0.053(3) 0.006(2) 0.025(2) -0.006(2)
C27 0.042(3) 0.029(2) 0.039(3) 0.0044(19) 0.015(2) 0.000(2)
C28 0.036(2) 0.027(2) 0.030(2) 0.0028(17) 0.0166(18) -0.0008(18)
C29 0.033(2) 0.045(3) 0.054(3) 0.003(2) 0.021(2) 0.009(2)
C30 0.029(2) 0.031(2) 0.031(2) -0.0016(18) 0.0131(17) 0.0010(17)
C31 0.029(2) 0.035(2) 0.034(2) 0.0063(19) 0.0148(17) 0.0016(18)
C32 0.034(2) 0.030(2) 0.030(2) 0.0043(18) 0.0116(18) -0.0013(18)
C33 0.042(3) 0.048(3) 0.062(4) 0.024(3) 0.018(3) 0.005(2)
C34 0.037(2) 0.051(3) 0.043(3) 0.011(2) 0.018(2) 0.003(2)
N1 0.0234(16) 0.0284(18) 0.0269(18) 0.0012(14) 0.0083(13) 0.0008(14)
N2 0.0262(16) 0.0287(18) 0.0243(17) 0.0007(14) 0.0104(13) -0.0028(14)
N3 0.0323(18) 0.0284(18) 0.0301(19) 0.0021(15) 0.0150(15) 0.0003(15)
N4 0.0318(18) 0.0257(17) 0.0264(18) 0.0017(14) 0.0127(14) 0.0035(14)
N5 0.0302(17) 0.0267(18) 0.0255(18) 0.0009(14) 0.0104(14) 0.0001(14)
N6 0.039(2) 0.0259(18) 0.0282(19) 0.0002(15) 0.0142(15) 0.0042(15)
N7 0.048(3) 0.068(3) 0.060(3) 0.020(3) 0.031(2) 0.006(2)
O1 0.0298(15) 0.0281(15) 0.0319(16) 0.0046(13) 0.0136(12) 0.0035(12)
O2 0.0302(15) 0.0295(15) 0.0296(15) 0.0069(13) 0.0113(12) 0.0040(12)
Co1 0.0257(3) 0.0234(3) 0.0243(3) 0.0015(2) 0.0102(2) 0.0012(2)
Ag1 0.0444(2) 0.0340(2) 0.0397(2) 0.00328(15) 0.02409(16) -0.00266(15)
C35 0.042(3) 0.115(7) 0.074(5) -0.029(5) 0.021(3) -0.001(4)
O3 0.111(4) 0.033(2) 0.113(4) 0.000(2) 0.071(3) 0.009(2)
O4 0.112(4) 0.072(3) 0.069(3) 0.019(2) 0.056(3) 0.008(3)
O5 0.062(3) 0.102(4) 0.055(3) -0.006(3) 0.002(2) -0.008(3)
F1 0.113(4) 0.104(4) 0.132(4) -0.010(3) 0.050(3) 0.066(3)
F2 0.106(4) 0.164(5) 0.121(4) -0.033(4) 0.085(3) -0.043(4)
F3 0.044(2) 0.329(10) 0.124(5) -0.119(6) 0.008(3) -0.015(4)
S3 0.0461(7) 0.0392(7) 0.0475(7) 0.0044(6) 0.0175(6) 0.0062(6)
C36 0.057(4) 0.074(4) 0.049(3) 0.003(3) 0.023(3) -0.012(3)
C37 0.084(5) 0.084(5) 0.064(5) -0.004(4) 0.008(4) 0.003(4)
N8 0.059(3) 0.091(5) 0.078(4) 0.008(4) 0.034(3) -0.006(3)

loop_
_atom_type_symbol
_atom_type_description
_atom_type_scat_dispersion_real
_atom_type_scat_dispersion_imag
_atom_type_scat_source
C C 0.0033 0.0016 'International Tables Vol C Tables 4.2.6.8 and 6.1.1.4'
H H 0.0000 0.0000 'International Tables Vol C Tables 4.2.6.8 and 6.1.1.4'
N N 0.0061 0.0033 'International Tables Vol C Tables 4.2.6.8 and 6.1.1.4'
O O 0.0106 0.0060 'International Tables Vol C Tables 4.2.6.8 and 6.1.1.4'
F F 0.0171 0.0103 'International Tables Vol C Tables 4.2.6.8 and 6.1.1.4'
S S 0.1246 0.1234 'International Tables Vol C Tables 4.2.6.8 and 6.1.1.4'
Co Co 0.3494 0.9721 'International Tables Vol C Tables 4.2.6.8 and 6.1.1.4'
Ag Ag -0.8971 1.1015 'International Tables Vol C Tables 4.2.6.8 and 6.1.1.4'

loop_
_geom_angle_atom_site_label_1
_geom_angle_atom_site_label_2
_geom_angle_atom_site_label_3
_geom_angle
_geom_angle_site_symmetry_1
_geom_angle_site_symmetry_3
_geom_angle_publ_flag
N1 C1 C2 111.0(4) . . ?
N1 C1 H1 124.5 . . ?
C2 C1 H1 124.5 . . ?
C3 C2 C1 106.6(4) . . ?
C3 C2 H2 126.7 . . ?
C1 C2 H2 126.7 . . ?
C2 C3 C4 107.6(4) . . ?
C2 C3 H3 126.2 . . ?
C4 C3 H3 126.2 . . ?
N1 C4 C5 123.4(4) . . ?
N1 C4 C3 108.1(4) . . ?
C5 C4 C3 128.4(4) . . ?
C4 C5 C6 125.0(4) . . ?
C4 C5 C10 118.3(4) . . ?
C6 C5 C10 116.6(4) . . ?
N2 C6 C5 123.8(4) . . ?
N2 C6 C7 108.4(4) . . ?
C5 C6 C7 127.8(4) . . ?
C8 C7 C6 106.9(4) . . ?
C8 C7 H7 126.6 . . ?
C6 C7 H7 126.6 . . ?
C7 C8 C9 106.9(4) . . ?
C7 C8 H8 126.6 . . ?
C9 C8 H8 126.6 . . ?
N2 C9 C8 111.2(4) . . ?
N2 C9 H9 124.4 . . ?
C8 C9 H9 124.4 . . ?
C14 C10 C11 118.1(4) . . ?
C14 C10 C5 119.0(4) . . ?
C11 C10 C5 122.9(4) . . ?
C12 C11 C10 119.1(4) . . ?
C12 C11 H11 120.4 . . ?
C10 C11 H11 120.4 . . ?
C13 C12 C11 119.3(4) . . ?
C13 C12 H12 120.4 . . ?
C11 C12 H12 120.4 . . ?
N3 C13 C12 122.6(4) . . ?
N3 C13 H13 118.7 . . ?
C12 C13 H13 118.7 . . ?
N3 C14 C10 122.8(4) . . ?
N3 C14 H14 118.6 . . ?
C10 C14 H14 118.6 . . ?
N4 C15 C16 111.7(4) . . ?
N4 C15 H15 124.1 . . ?
C16 C15 H15 124.1 . . ?
C17 C16 C15 106.4(4) . . ?
C17 C16 H16 126.8 . . ?
C15 C16 H16 126.8 . . ?
C16 C17 C18 107.5(4) . . ?
C16 C17 H17 126.2 . . ?
C18 C17 H17 126.2 . . ?
N4 C18 C19 123.5(4) . . ?
N4 C18 C17 108.0(4) . . ?
C19 C18 C17 128.2(4) . . ?
C20 C19 C18 125.1(4) . . ?
C20 C19 C24 118.9(4) . . ?
C18 C19 C24 115.9(4) . . ?
C19 C20 N5 123.7(4) . . ?
C19 C20 C21 128.4(4) . . ?
N5 C20 C21 107.7(4) . . ?
C22 C21 C20 107.0(4) . . ?
C22 C21 H21 126.5 . . ?
C20 C21 H21 126.5 . . ?
C21 C22 C23 107.0(4) . . ?
C21 C22 H22 126.5 . . ?
C23 C22 H22 126.5 . . ?
N5 C23 C22 111.0(4) . . ?
N5 C23 H23 124.5 . . ?
C22 C23 H23 124.5 . . ?
C25 C24 C28 117.8(4) . . ?
C25 C24 C19 123.3(4) . . ?
C28 C24 C19 119.0(4) . . ?
C24 C25 C26 118.9(4) . . ?
C24 C25 H25 120.6 . . ?
C26 C25 H25 120.6 . . ?
C27 C26 C25 119.5(5) . . ?
C27 C26 H26 120.3 . . ?
C25 C26 H26 120.3 . . ?
N6 C27 C26 123.0(4) . . ?
N6 C27 H27 118.5 . . ?
C26 C27 H27 118.5 . . ?
N6 C28 C24 123.3(4) . . ?
N6 C28 H28 118.3 . . ?
C24 C28 H28 118.3 . . ?
C30 C29 H29A 109.5 . . ?
C30 C29 H29B 109.5 . . ?
H29A C29 H29B 109.5 . . ?
C30 C29 H29C 109.5 . . ?
H29A C29 H29C 109.5 . . ?
H29B C29 H29C 109.5 . . ?
O1 C30 C31 124.3(4) . . ?
O1 C30 C29 114.8(4) . . ?
C31 C30 C29 120.8(4) . . ?
C30 C31 C32 124.8(4) . . ?
C30 C31 C34 117.3(4) . . ?
C32 C31 C34 118.0(4) . . ?
O2 C32 C31 123.7(4) . . ?
O2 C32 C33 116.1(4) . . ?
C31 C32 C33 120.2(4) . . ?
C32 C33 H33A 109.5 . . ?
C32 C33 H33B 109.5 . . ?
H33A C33 H33B 109.5 . . ?
C32 C33 H33C 109.5 . . ?
H33A C33 H33C 109.5 . . ?
H33B C33 H33C 109.5 . . ?
N7 C34 C31 179.2(6) . . ?
C1 N1 C4 106.7(4) . . ?
C1 N1 Co1 125.8(3) . . ?
C4 N1 Co1 127.4(3) . . ?
C9 N2 C6 106.6(4) . . ?
C9 N2 Co1 126.0(3) . . ?
C6 N2 Co1 127.4(3) . . ?
C13 N3 C14 118.1(4) . . ?
C13 N3 Ag1 124.4(3) . . ?
C14 N3 Ag1 117.4(3) . . ?
C15 N4 C18 106.4(4) . . ?
C15 N4 Co1 127.3(3) . . ?
C18 N4 Co1 126.3(3) . . ?
C23 N5 C20 107.2(4) . . ?
C23 N5 Co1 126.4(3) . . ?
C20 N5 Co1 126.4(3) . . ?
C27 N6 C28 117.5(4) . . ?
C27 N6 Ag1 123.8(3) . 4_566 ?
C28 N6 Ag1 118.5(3) . 4_566 ?
C30 O1 Co1 125.9(3) . . ?
C32 O2 Co1 126.5(3) . . ?
O1 Co1 O2 94.17(13) . . ?
O1 Co1 N2 175.08(14) . . ?
O2 Co1 N2 89.34(14) . . ?
O1 Co1 N5 88.29(14) . . ?
O2 Co1 N5 176.12(14) . . ?
N2 Co1 N5 88.38(15) . . ?
O1 Co1 N4 85.41(14) . . ?
O2 Co1 N4 90.42(14) . . ?
N2 Co1 N4 91.12(15) . . ?
N5 Co1 N4 92.77(15) . . ?
O1 Co1 N1 91.03(14) . . ?
O2 Co1 N1 85.50(14) . . ?
N2 Co1 N1 92.68(15) . . ?
N5 Co1 N1 91.46(15) . . ?
N4 Co1 N1 174.39(15) . . ?
N6 Ag1 N3 171.09(14) 4_665 . ?
N6 Ag1 Ag1 100.29(10) 4_665 3_755 ?
N3 Ag1 Ag1 88.38(10) . 3_755 ?
F1 C35 F3 108.0(8) . . ?
F1 C35 F2 109.8(6) . . ?
F3 C35 F2 106.7(7) . . ?
F1 C35 S3 113.7(6) . . ?
F3 C35 S3 109.4(5) . . ?
F2 C35 S3 109.0(6) . . ?
O3 S3 O5 114.6(3) . . ?
O3 S3 O4 114.8(3) . . ?
O5 S3 O4 115.0(3) . . ?
O3 S3 C35 104.3(4) . . ?
O5 S3 C35 102.9(3) . . ?
O4 S3 C35 103.0(4) . . ?
N8 C36 C37 179.1(7) . . ?
C36 C37 H37A 109.5 . . ?
C36 C37 H37B 109.5 . . ?
H37A C37 H37B 109.5 . . ?
C36 C37 H37C 109.5 . . ?
H37A C37 H37C 109.5 . . ?
H37B C37 H37C 109.5 . . ?

loop_
_geom_bond_atom_site_label_1
_geom_bond_atom_site_label_2
_geom_bond_distance
_geom_bond_site_symmetry_2
_geom_bond_publ_flag
C1 N1 1.337(5) . ?
C1 C2 1.408(7) . ?
C1 H1 0.9300 . ?
C2 C3 1.357(7) . ?
C2 H2 0.9300 . ?
C3 C4 1.421(6) . ?
C3 H3 0.9300 . ?
C4 N1 1.389(6) . ?
C4 C5 1.394(6) . ?
C5 C6 1.403(6) . ?
C5 C10 1.484(6) . ?
C6 N2 1.389(5) . ?
C6 C7 1.416(6) . ?
C7 C8 1.366(7) . ?
C7 H7 0.9300 . ?
C8 C9 1.396(7) . ?
C8 H8 0.9300 . ?
C9 N2 1.335(5) . ?
C9 H9 0.9300 . ?
C10 C14 1.385(6) . ?
C10 C11 1.389(6) . ?
C11 C12 1.380(7) . ?
C11 H11 0.9300 . ?
C12 C13 1.375(7) . ?
C12 H12 0.9300 . ?
C13 N3 1.337(6) . ?
C13 H13 0.9300 . ?
C14 N3 1.347(6) . ?
C14 H14 0.9300 . ?
C15 N4 1.337(5) . ?
C15 C16 1.397(7) . ?
C15 H15 0.9300 . ?
C16 C17 1.366(7) . ?
C16 H16 0.9300 . ?
C17 C18 1.421(6) . ?
C17 H17 0.9300 . ?
C18 N4 1.394(5) . ?
C18 C19 1.396(6) . ?
C19 C20 1.386(6) . ?
C19 C24 1.488(6) . ?
C20 N5 1.394(5) . ?
C20 C21 1.432(6) . ?
C21 C22 1.366(7) . ?
C21 H21 0.9300 . ?
C22 C23 1.404(7) . ?
C22 H22 0.9300 . ?
C23 N5 1.334(6) . ?
C23 H23 0.9300 . ?
C24 C25 1.381(6) . ?
C24 C28 1.391(6) . ?
C25 C26 1.383(7) . ?
C25 H25 0.9300 . ?
C26 C27 1.362(7) . ?
C26 H26 0.9300 . ?
C27 N6 1.336(6) . ?
C27 H27 0.9300 . ?
C28 N6 1.339(5) . ?
C28 H28 0.9300 . ?
C29 C30 1.497(6) . ?
C29 H29A 0.9600 . ?
C29 H29B 0.9600 . ?
C29 H29C 0.9600 . ?
C30 O1 1.267(5) . ?
C30 C31 1.409(6) . ?
C31 C32 1.419(6) . ?
C31 C34 1.438(7) . ?
C32 O2 1.262(5) . ?
C32 C33 1.502(7) . ?
C33 H33A 0.9600 . ?
C33 H33B 0.9600 . ?
C33 H33C 0.9600 . ?
C34 N7 1.148(7) . ?
N1 Co1 1.927(3) . ?
N2 Co1 1.912(3) . ?
N3 Ag1 2.154(4) . ?
N4 Co1 1.916(4) . ?
N5 Co1 1.912(4) . ?
N6 Ag1 2.148(4) 4_566 ?
O1 Co1 1.905(3) . ?
O2 Co1 1.911(3) . ?
Ag1 N6 2.148(4) 4_665 ?
Ag1 Ag1 3.2244(8) 3_755 ?
C35 F1 1.318(10) . ?
C35 F3 1.333(8) . ?
C35 F2 1.365(10) . ?
C35 S3 1.789(7) . ?
O3 S3 1.405(4) . ?
O4 S3 1.426(4) . ?
O5 S3 1.414(5) . ?
C36 N8 1.139(9) . ?
C36 C37 1.461(11) . ?
C37 H37A 0.9600 . ?
C37 H37B 0.9600 . ?
C37 H37C 0.9600 . ?
